data_7001843
loop_
_publ_author_name
'Deng, Zhao-Peng'
'Zhu, Zhi-Biao'
'Gao, Shan'
'Huo, Li-Hua'
'Zhao, Hui'
'Ng, Seik Weng'

_publ_section_title
;
 A series of silver(i) pyridone-sulfonates with 1-D
 &#x201C;butterfly&#x201D; chain, 2-D lamellar network and 3-D pillared
 layered frameworks: syntheses, structures and characterizations
;
_journal_issue 33
_journal_name_full 'Dalton Transactions'
_journal_page_first 6552
_journal_page_last 6561
_journal_paper_doi 10.1039/b907389b
_journal_year 2009
_chemical_formula_moiety 'C10 H10 Ag3 N3 O12 S2'
_chemical_formula_sum 'C10 H10 Ag3 N3 O12 S2'
_chemical_formula_weight 751.94
_chemical_name_systematic
;
?
;
_space_group_IT_number 7
_symmetry_cell_setting monoclinic
_symmetry_space_group_name_Hall 'P -2yc'
_symmetry_space_group_name_H-M 'P 1 c 1'
_atom_sites_solution_hydrogens geom
_atom_sites_solution_primary direct
_atom_sites_solution_secondary difmap
_audit_creation_method SHELXL-97
_cell_angle_alpha 90.00
_cell_angle_beta 125.214(3)
_cell_angle_gamma 90.00
_cell_formula_units_Z 2
_cell_length_a 11.8808(12)
_cell_length_b 5.3522(3)
_cell_length_c 17.1234(12)
_cell_measurement_reflns_used 7691
_cell_measurement_temperature 295(2)
_cell_measurement_theta_max 27.48
_cell_measurement_theta_min 3.17
_cell_volume 889.59(12)
_computing_cell_refinement RAPID-AUTO
_computing_data_collection 'RAPID-AUTO (Rigaku Corporation, 1998)'
_computing_data_reduction 'CrystalStructure (Rigaku/MSC and Rigaku Corporation, 2002)'
_computing_molecular_graphics 'ORTEP-II (Johnson, 1976)'
_computing_publication_material SHELXL-97
_computing_structure_refinement 'SHELXL-97 (Sheldrick, 1997)'
_computing_structure_solution 'SHELXS-97 (Sheldrick, 1997)'
_diffrn_ambient_temperature 295(2)
_diffrn_detector_area_resol_mean 10.000
_diffrn_measured_fraction_theta_full 0.997
_diffrn_measured_fraction_theta_max 0.997
_diffrn_measurement_device_type 'Rigaku RAXIS-RAPID'
_diffrn_measurement_method '\w scan'
_diffrn_radiation_monochromator graphite
_diffrn_radiation_source 'fine-focus sealed tube'
_diffrn_radiation_type MoK\a
_diffrn_radiation_wavelength 0.71073
_diffrn_reflns_av_R_equivalents 0.0258
_diffrn_reflns_av_sigmaI/netI 0.0345
_diffrn_reflns_limit_h_max 15
_diffrn_reflns_limit_h_min -15
_diffrn_reflns_limit_k_max 6
_diffrn_reflns_limit_k_min -6
_diffrn_reflns_limit_l_max 22
_diffrn_reflns_limit_l_min -22
_diffrn_reflns_number 8079
_diffrn_reflns_theta_full 27.48
_diffrn_reflns_theta_max 27.48
_diffrn_reflns_theta_min 3.46
_diffrn_standards_decay_% 0
_diffrn_standards_interval_count 0
_diffrn_standards_interval_time 0
_diffrn_standards_number 0
_exptl_absorpt_coefficient_mu 3.578
_exptl_absorpt_correction_T_max 0.591
_exptl_absorpt_correction_T_min 0.425
_exptl_absorpt_correction_type multi-scan
_exptl_absorpt_process_details 'ABSCOR (Higashi, 1995)'
_exptl_crystal_colour colorless
_exptl_crystal_density_diffrn 2.807
_exptl_crystal_density_method 'not measured'
_exptl_crystal_description prism
_exptl_crystal_F_000 720
_exptl_crystal_size_max 0.27
_exptl_crystal_size_mid 0.21
_exptl_crystal_size_min 0.15
_refine_diff_density_max 1.243
_refine_diff_density_min -0.777
_refine_diff_density_rms 0.116
_refine_ls_abs_structure_details 'Flack H D (1983), Acta Cryst. A39, 876-881'
_refine_ls_abs_structure_Flack 0.45(3)
_refine_ls_extinction_method none
_refine_ls_goodness_of_fit_ref 1.108
_refine_ls_hydrogen_treatment mixed
_refine_ls_matrix_type full
_refine_ls_number_parameters 278
_refine_ls_number_reflns 3921
_refine_ls_number_restraints 4
_refine_ls_restrained_S_all 1.107
_refine_ls_R_factor_all 0.0310
_refine_ls_R_factor_gt 0.0272
_refine_ls_shift/su_max 0.001
_refine_ls_shift/su_mean 0.000
_refine_ls_structure_factor_coef Fsqd
_refine_ls_weighting_details 'calc w=1/[\s^2^(Fo^2^)+(0.0301P)^2^+1.0931P] where P=(Fo^2^+2Fc^2^)/3'
_refine_ls_weighting_scheme calc
_refine_ls_wR_factor_gt 0.0619
_refine_ls_wR_factor_ref 0.0699
_reflns_number_gt 3698
_reflns_number_total 3921
_reflns_threshold_expression I>2\s(I)
_cod_data_source_file b907389b.txt
_cod_data_source_block complex4
_cod_depositor_comments
;
The following automatic conversions were performed:
'_symmetry_cell_setting' value 'Monoclinic' changed to 'monoclinic'
according to '/home/saulius/struct/CIF-dictionaries/cif_core.dic'
dictionary named 'cif_core.dic' version 2.4.1 from 2010-06-29.

Automatic conversion script
Id: cif_fix_enum 1527 2010-12-29 10:47:43Z saulius 
;
_cod_original_sg_symbol_H-M 'P c'
_cod_database_code 7001843

loop_
_symmetry_equiv_pos_as_xyz
'x, y, z'
'x, -y, z+1/2'

loop_
_atom_site_label
_atom_site_type_symbol
_atom_site_fract_x
_atom_site_fract_y
_atom_site_fract_z
_atom_site_U_iso_or_equiv
_atom_site_adp_type
_atom_site_occupancy
_atom_site_symmetry_multiplicity
_atom_site_calc_flag
_atom_site_refinement_flags
_atom_site_disorder_assembly
_atom_site_disorder_group
Ag1 Ag 0.49989(5) 0.88380(8) 0.49997(3) 0.03588(10) Uani 1 1 d . . .
Ag2 Ag 0.34752(6) 1.25484(8) 0.58135(4) 0.05239(17) Uani 1 1 d . . .
Ag3 Ag 0.23010(4) 0.76967(10) 0.66038(3) 0.04440(13) Uani 1 1 d . . .
S1 S 0.15587(11) 0.7230(2) 0.44094(8) 0.0211(2) Uani 1 1 d . . .
S2 S 0.55573(12) 0.7731(2) 0.71672(8) 0.0237(3) Uani 1 1 d . . .
O1 O 0.2713(4) 0.8932(7) 0.4754(3) 0.0323(8) Uani 1 1 d . . .
O2 O 0.0923(5) 0.7536(8) 0.4919(3) 0.0369(10) Uani 1 1 d . . .
O3 O 0.1888(4) 0.4658(7) 0.4366(3) 0.0327(9) Uani 1 1 d . . .
O4 O -0.2641(4) 1.0489(7) 0.0528(2) 0.0295(8) Uani 1 1 d . . .
O5 O 0.6107(5) 0.7310(9) 0.6616(3) 0.0429(11) Uani 1 1 d . . .
O6 O 0.5234(4) 1.0326(7) 0.7193(3) 0.0418(10) Uani 1 1 d . . .
O7 O 0.4415(4) 0.6081(7) 0.6904(3) 0.0350(9) Uani 1 1 d . . .
O8 O 0.9950(3) 0.4928(8) 1.1079(2) 0.0306(8) Uani 1 1 d . . .
O9 O 0.4807(4) 1.3466(8) 0.4783(3) 0.0415(10) Uani 1 1 d . . .
O10 O 0.3938(5) 1.6114(8) 0.3630(3) 0.0420(10) Uani 1 1 d . . .
O11 O 0.3419(5) 1.2182(8) 0.3336(3) 0.0469(12) Uani 1 1 d . . .
O1W O 0.2222(4) 1.2133(9) 0.6769(3) 0.0425(11) Uani 1 1 d D . .
H1W1 H 0.140(3) 1.250(14) 0.656(6) 0.064 Uiso 1 1 d D . .
H1W2 H 0.278(7) 1.279(14) 0.731(3) 0.064 Uiso 1 1 d D . .
N1 N -0.0531(4) 1.0841(8) 0.1931(3) 0.0256(9) Uani 1 1 d . . .
H1N H -0.0376 1.2116 0.1700 0.031 Uiso 1 1 calc R . .
N2 N 0.7819(4) 0.4335(7) 0.9691(3) 0.0247(8) Uani 1 1 d . . .
H2N H 0.7710 0.3073 0.9952 0.030 Uiso 1 1 calc R . .
N3 N 0.4049(4) 1.3902(8) 0.3914(3) 0.0266(9) Uani 1 1 d . . .
C1 C 0.0284(5) 0.8114(9) 0.3225(3) 0.0223(10) Uani 1 1 d . . .
C2 C -0.0979(5) 0.6790(9) 0.2678(3) 0.0240(10) Uani 1 1 d . . .
H2 H -0.1122 0.5401 0.2937 0.029 Uiso 1 1 calc R . .
C3 C -0.1981(5) 0.7549(9) 0.1777(4) 0.0271(11) Uani 1 1 d . . .
H3 H -0.2808 0.6675 0.1425 0.033 Uiso 1 1 calc R . .
C4 C -0.1783(5) 0.9662(9) 0.1363(3) 0.0215(9) Uani 1 1 d . . .
C5 C 0.0479(5) 1.0110(9) 0.2837(3) 0.0230(9) Uani 1 1 d . . .
H5 H 0.1304 1.0990 0.3189 0.028 Uiso 1 1 calc R . .
C6 C 0.6900(5) 0.6939(9) 0.8356(3) 0.0223(9) Uani 1 1 d . . .
C7 C 0.8123(5) 0.8349(10) 0.8853(4) 0.0281(11) Uani 1 1 d . . .
H7 H 0.8214 0.9731 0.8564 0.034 Uiso 1 1 calc R . .
C8 C 0.9170(6) 0.7687(9) 0.9755(4) 0.0299(12) Uani 1 1 d . . .
H8 H 0.9985 0.8601 1.0076 0.036 Uiso 1 1 calc R . .
C9 C 0.9035(5) 0.5600(10) 1.0218(3) 0.0250(10) Uani 1 1 d . . .
C10 C 0.6765(5) 0.4933(9) 0.8779(3) 0.0252(10) Uani 1 1 d . . .
H10 H 0.5965 0.3978 0.8451 0.030 Uiso 1 1 calc R . .

loop_
_atom_site_aniso_label
_atom_site_aniso_U_11
_atom_site_aniso_U_22
_atom_site_aniso_U_33
_atom_site_aniso_U_23
_atom_site_aniso_U_13
_atom_site_aniso_U_12
Ag1 0.02979(18) 0.0398(2) 0.02923(18) 0.00106(19) 0.01193(15) -0.00111(18)
Ag2 0.0665(3) 0.0293(2) 0.02432(18) 0.00126(17) 0.0048(2) 0.0131(2)
Ag3 0.0447(3) 0.0522(3) 0.0287(2) 0.0009(2) 0.0168(2) 0.0091(2)
S1 0.0213(5) 0.0196(5) 0.0160(5) 0.0021(4) 0.0071(4) 0.0047(4)
S2 0.0242(6) 0.0220(6) 0.0166(5) 0.0042(4) 0.0069(5) 0.0047(4)
O1 0.0256(19) 0.032(2) 0.0256(19) -0.0001(16) 0.0066(15) -0.0032(15)
O2 0.036(2) 0.051(3) 0.0235(19) 0.0051(16) 0.0176(18) 0.0071(17)
O3 0.042(2) 0.0154(16) 0.0270(18) 0.0039(14) 0.0120(17) 0.0053(15)
O4 0.0220(17) 0.037(2) 0.0210(16) 0.0113(16) 0.0076(14) 0.0017(15)
O5 0.044(2) 0.058(3) 0.024(2) 0.0121(19) 0.0174(19) 0.014(2)
O6 0.047(2) 0.0192(19) 0.0267(18) 0.0016(16) 0.0024(17) 0.0096(16)
O7 0.0293(19) 0.027(2) 0.0287(18) 0.0015(16) 0.0053(15) -0.0046(15)
O8 0.0258(17) 0.040(2) 0.0159(14) 0.0054(15) 0.0059(13) -0.0034(15)
O9 0.034(2) 0.046(2) 0.029(2) 0.0028(19) 0.009(2) 0.0011(19)
O10 0.049(3) 0.038(2) 0.032(2) 0.0060(18) 0.019(2) -0.0021(18)
O11 0.060(3) 0.045(3) 0.031(2) -0.0136(19) 0.024(2) -0.021(2)
O1W 0.030(2) 0.048(3) 0.029(2) -0.0044(19) 0.0049(18) 0.0024(19)
N1 0.025(2) 0.024(2) 0.0206(19) 0.0089(16) 0.0084(17) -0.0013(16)
N2 0.025(2) 0.025(2) 0.0172(18) 0.0092(16) 0.0076(16) -0.0017(15)
N3 0.025(2) 0.025(2) 0.025(2) -0.0011(17) 0.0116(17) -0.0021(16)
C1 0.021(2) 0.025(2) 0.016(2) 0.0030(19) 0.0081(19) 0.0041(19)
C2 0.025(2) 0.022(2) 0.025(2) 0.006(2) 0.014(2) -0.0003(19)
C3 0.019(2) 0.033(3) 0.021(2) 0.004(2) 0.007(2) -0.0066(19)
C4 0.022(2) 0.023(2) 0.018(2) 0.0044(19) 0.0107(18) -0.0005(18)
C5 0.020(2) 0.024(2) 0.022(2) 0.0023(19) 0.0104(18) -0.0005(18)
C6 0.024(2) 0.021(2) 0.017(2) 0.0029(18) 0.0087(19) 0.0043(18)
C7 0.032(3) 0.023(2) 0.025(3) 0.004(2) 0.014(2) -0.008(2)
C8 0.028(3) 0.023(2) 0.026(3) 0.002(2) 0.008(2) -0.0093(19)
C9 0.019(2) 0.035(3) 0.018(2) 0.004(2) 0.0089(18) 0.0002(19)
C10 0.021(2) 0.029(3) 0.018(2) 0.004(2) 0.0074(18) -0.0010(19)

loop_
_atom_type_symbol
_atom_type_description
_atom_type_scat_dispersion_real
_atom_type_scat_dispersion_imag
_atom_type_scat_source
C C 0.0033 0.0016 'International Tables Vol C Tables 4.2.6.8 and 6.1.1.4'
H H 0.0000 0.0000 'International Tables Vol C Tables 4.2.6.8 and 6.1.1.4'
N N 0.0061 0.0033 'International Tables Vol C Tables 4.2.6.8 and 6.1.1.4'
O O 0.0106 0.0060 'International Tables Vol C Tables 4.2.6.8 and 6.1.1.4'
S S 0.1246 0.1234 'International Tables Vol C Tables 4.2.6.8 and 6.1.1.4'
Ag Ag -0.8971 1.1015 'International Tables Vol C Tables 4.2.6.8 and 6.1.1.4'

loop_
_geom_angle_atom_site_label_1
_geom_angle_atom_site_label_2
_geom_angle_atom_site_label_3
_geom_angle
_geom_angle_site_symmetry_1
_geom_angle_site_symmetry_3
_geom_angle_publ_flag
O10 Ag1 O5 122.88(16) 1_545 . ?
O10 Ag1 O4 107.23(14) 1_545 2_675 ?
O5 Ag1 O4 82.75(14) . 2_675 ?
O10 Ag1 O9 120.27(13) 1_545 . ?
O5 Ag1 O9 116.63(15) . . ?
O4 Ag1 O9 83.96(14) 2_675 . ?
O10 Ag1 O1 86.59(14) 1_545 . ?
O5 Ag1 O1 91.23(14) . . ?
O4 Ag1 O1 166.07(11) 2_675 . ?
O9 Ag1 O1 87.57(13) . . ?
O1 Ag1 O9 90.02(14) . 1_545 ?
O5 Ag1 O9 76.21(14) . 1_545 ?
O9 Ag1 O9 166.92(15) . 1_545 ?
O11 Ag1 O9 121.39(13) . 1_545 ?
O4 Ag1 O9 100.61(14) 2_675 1_545 ?
O10 Ag1 O9 46.75(14) 1_545 1_545 ?
O11 Ag1 O1 78.46(15) . . ?
O11 Ag1 O5 159.12(13) . . ?
O11 Ag1 O9 45.56(14) . . ?
O11 Ag1 O4 103.05(14) . 2_675 ?
O11 Ag1 O10 75.07(13) . 1_545 ?
O3 Ag2 O6 172.90(16) 1_565 . ?
O3 Ag2 O7 99.74(12) 1_565 1_565 ?
O6 Ag2 O7 82.82(13) . 1_565 ?
O3 Ag2 O1 82.51(12) 1_565 . ?
O6 Ag2 O1 94.50(13) . . ?
O7 Ag2 O1 175.50(14) 1_565 . ?
O1W Ag2 O1 106.14(15) . . ?
O1 Ag2 O9 77.76(15) . . ?
O1W Ag2 O6 80.69(15) . . ?
O6 Ag2 O9 101.86(14) . . ?
O1W Ag2 O9 175.26(15) . . ?
O1W Ag2 O3 106.30(16) . 1_565 ?
O9 Ag2 O3 71.25(14) . 1_565 ?
O9 Ag2 O7 99.22(15) . 1_565 ?
O1W Ag2 O7 77.04(15) . 1_565 ?
O2 Ag3 O1W 97.68(15) . . ?
O2 Ag3 O7 98.65(14) . . ?
O1W Ag3 O7 115.85(15) . . ?
O2 Ag3 O11 171.67(16) . 2_575 ?
O1W Ag3 O11 82.07(15) . 2_575 ?
O7 Ag3 O11 88.89(14) . 2_575 ?
O1W Ag3 O1W 164.99(13) . 1_545 ?
O2 Ag3 O1W 92.42(13) . 1_545 ?
O7 Ag3 O1W 73.15(13) . 1_545 ?
O8 Ag3 O1W 56.35(13) 2_464 1_545 ?
O11 Ag3 O1W 86.35(14) 2_575 1_545 ?
O8 Ag3 O1W 115.97(14) 2_464 . ?
O8 Ag3 O2 74.10(14) 2_464 . ?
O8 Ag3 O7 128.09(16) 2_464 . ?
O8 Ag3 O11 98.43(14) 2_464 2_575 ?
O3 S1 O2 112.8(2) . . ?
O3 S1 O1 113.4(2) . . ?
O2 S1 O1 112.3(3) . . ?
O3 S1 C1 106.0(2) . . ?
O2 S1 C1 105.2(2) . . ?
O1 S1 C1 106.4(2) . . ?
O5 S2 O6 113.4(3) . . ?
O5 S2 O7 113.3(3) . . ?
O6 S2 O7 112.1(2) . . ?
O5 S2 C6 105.5(2) . . ?
O6 S2 C6 105.9(2) . . ?
O7 S2 C6 105.8(2) . . ?
S1 O1 Ag2 130.9(2) . . ?
S1 O1 Ag1 137.2(2) . . ?
Ag2 O1 Ag1 89.41(12) . . ?
S1 O2 Ag3 120.2(2) . . ?
S1 O3 Ag2 118.5(2) . 1_545 ?
C4 O4 Ag1 118.6(3) . 2_474 ?
S2 O5 Ag1 122.8(3) . . ?
S2 O6 Ag2 123.1(2) . . ?
S2 O7 Ag3 121.2(2) . . ?
S2 O7 Ag2 130.1(3) . 1_545 ?
Ag3 O7 Ag2 98.90(13) . 1_545 ?
N3 O9 Ag1 107.8(3) . . ?
N3 O10 Ag1 108.3(3) . 1_565 ?
N3 O11 Ag3 127.1(3) . 2_574 ?
Ag3 O1W H1W1 107(5) . . ?
Ag3 O1W H1W2 119(6) . . ?
H1W1 O1W H1W2 111(8) . . ?
C5 N1 C4 123.9(4) . . ?
C5 N1 H1N 118.0 . . ?
C4 N1 H1N 118.0 . . ?
C10 N2 C9 124.4(4) . . ?
C10 N2 H2N 117.8 . . ?
C9 N2 H2N 117.8 . . ?
O11 N3 O9 120.4(4) . . ?
O11 N3 O10 120.7(4) . . ?
O9 N3 O10 118.9(4) . . ?
C5 C1 C2 119.2(4) . . ?
C5 C1 S1 120.3(4) . . ?
C2 C1 S1 120.5(4) . . ?
C3 C2 C1 120.0(4) . . ?
C3 C2 H2 120.0 . . ?
C1 C2 H2 120.0 . . ?
C2 C3 C4 121.0(4) . . ?
C2 C3 H3 119.5 . . ?
C4 C3 H3 119.5 . . ?
O4 C4 N1 118.5(4) . . ?
O4 C4 C3 125.8(4) . . ?
N1 C4 C3 115.7(4) . . ?
C1 C5 N1 120.1(4) . . ?
C1 C5 H5 120.0 . . ?
N1 C5 H5 120.0 . . ?
C10 C6 C7 120.0(4) . . ?
C10 C6 S2 119.9(4) . . ?
C7 C6 S2 120.0(4) . . ?
C8 C7 C6 119.9(4) . . ?
C8 C7 H7 120.1 . . ?
C6 C7 H7 120.1 . . ?
C7 C8 C9 120.8(5) . . ?
C7 C8 H8 119.6 . . ?
C9 C8 H8 119.6 . . ?
O8 C9 N2 119.7(4) . . ?
O8 C9 C8 124.5(5) . . ?
N2 C9 C8 115.8(4) . . ?
C6 C10 N2 119.0(4) . . ?
C6 C10 H10 120.5 . . ?
N2 C10 H10 120.5 . . ?

loop_
_geom_bond_atom_site_label_1
_geom_bond_atom_site_label_2
_geom_bond_distance
_geom_bond_site_symmetry_2
_geom_bond_publ_flag
Ag1 O10 2.410(4) 1_545 ?
Ag1 O5 2.421(4) . ?
Ag1 O4 2.426(4) 2_675 ?
Ag1 O9 2.495(5) . ?
Ag1 O1 2.497(4) . ?
Ag1 O9 2.893(5) 1_545 ?
Ag1 O11 2.946(4) . ?
Ag2 O3 2.362(4) 1_565 ?
Ag2 O6 2.381(4) . ?
Ag2 O7 2.429(4) 1_565 ?
Ag2 O1 2.442(4) . ?
Ag2 O1w 2.788(6) . ?
Ag2 O9 3.013(6) . ?
Ag3 O2 2.359(4) . ?
Ag3 O1W 2.400(5) . ?
Ag3 O7 2.415(4) . ?
Ag3 O11 2.454(4) 2_575 ?
Ag3 O1W 2.998(5) 1_545 ?
Ag3 O8 2.773(4) 2_464 ?
S1 O3 1.445(4) . ?
S1 O2 1.456(4) . ?
S1 O1 1.458(4) . ?
S1 C1 1.757(5) . ?
S2 O5 1.442(4) . ?
S2 O6 1.448(4) . ?
S2 O7 1.456(4) . ?
S2 C6 1.767(5) . ?
O3 Ag2 2.362(4) 1_545 ?
O4 C4 1.263(5) . ?
O4 Ag1 2.426(4) 2_474 ?
O7 Ag2 2.429(4) 1_545 ?
O8 C9 1.280(5) . ?
O9 N3 1.239(6) . ?
O10 N3 1.258(6) . ?
O10 Ag1 2.410(4) 1_565 ?
O11 N3 1.238(6) . ?
O11 Ag3 2.454(4) 2_574 ?
O1W H1W1 0.85(7) . ?
O1W H1W2 0.84(5) . ?
N1 C5 1.362(6) . ?
N1 C4 1.374(6) . ?
N1 H1N 0.8600 . ?
N2 C10 1.362(6) . ?
N2 C9 1.363(6) . ?
N2 H2N 0.8600 . ?
C1 C5 1.346(7) . ?
C1 C2 1.418(7) . ?
C2 C3 1.358(7) . ?
C2 H2 0.9300 . ?
C3 C4 1.424(6) . ?
C3 H3 0.9300 . ?
C5 H5 0.9300 . ?
C6 C10 1.356(7) . ?
C6 C7 1.407(7) . ?
C7 C8 1.357(7) . ?
C7 H7 0.9300 . ?
C8 C9 1.431(7) . ?
C8 H8 0.9300 . ?
C10 H10 0.9300 . ?

loop_
_geom_hbond_atom_site_label_D
_geom_hbond_atom_site_label_H
_geom_hbond_atom_site_label_A
_geom_hbond_distance_DH
_geom_hbond_distance_HA
_geom_hbond_distance_DA
_geom_hbond_angle_DHA
_geom_hbond_site_symmetry_A
O1W H1W1 O8 0.85(7) 1.97(4) 2.735(6) 148(7) 2_474
O1W H1W2 O10 0.84(5) 1.94(5) 2.774(6) 170(8) 2_585
N1 H1N O8 0.86 2.00 2.863(6) 175.7 1_464
N2 H2N O4 0.86 1.88 2.738(5) 174.9 1_646

loop_
_geom_torsion_atom_site_label_1
_geom_torsion_atom_site_label_2
_geom_torsion_atom_site_label_3
_geom_torsion_atom_site_label_4
_geom_torsion
_geom_torsion_site_symmetry_1
_geom_torsion_site_symmetry_2
_geom_torsion_site_symmetry_3
_geom_torsion_site_symmetry_4
_geom_torsion_publ_flag
O3 S1 O1 Ag2 -140.9(2) . . . . ?
O2 S1 O1 Ag2 -11.5(4) . . . . ?
C1 S1 O1 Ag2 103.0(3) . . . . ?
O3 S1 O1 Ag1 15.3(4) . . . . ?
O2 S1 O1 Ag1 144.6(3) . . . . ?
C1 S1 O1 Ag1 -100.9(3) . . . . ?
O3 Ag2 O1 S1 -87.3(3) 1_565 . . . ?
O6 Ag2 O1 S1 99.2(3) . . . . ?
O3 Ag2 O1 Ag1 108.70(13) 1_565 . . . ?
O6 Ag2 O1 Ag1 -64.83(15) . . . . ?
O10 Ag1 O1 S1 32.9(3) 1_545 . . . ?
O5 Ag1 O1 S1 -90.0(3) . . . . ?
O4 Ag1 O1 S1 -154.1(4) 2_675 . . . ?
O9 Ag1 O1 S1 153.4(3) . . . . ?
O10 Ag1 O1 Ag2 -164.95(13) 1_545 . . . ?
O5 Ag1 O1 Ag2 72.19(14) . . . . ?
O4 Ag1 O1 Ag2 8.1(6) 2_675 . . . ?
O9 Ag1 O1 Ag2 -44.42(12) . . . . ?
O3 S1 O2 Ag3 81.7(3) . . . . ?
O1 S1 O2 Ag3 -47.9(3) . . . . ?
C1 S1 O2 Ag3 -163.2(2) . . . . ?
O1W Ag3 O2 S1 102.4(3) . . . . ?
O7 Ag3 O2 S1 -15.3(3) . . . . ?
O2 S1 O3 Ag2 -61.7(3) . . . 1_545 ?
O1 S1 O3 Ag2 67.3(3) . . . 1_545 ?
C1 S1 O3 Ag2 -176.3(2) . . . 1_545 ?
O6 S2 O5 Ag1 -51.1(4) . . . . ?
O7 S2 O5 Ag1 78.1(3) . . . . ?
C6 S2 O5 Ag1 -166.6(3) . . . . ?
O10 Ag1 O5 S2 -111.4(3) 1_545 . . . ?
O4 Ag1 O5 S2 142.7(3) 2_675 . . . ?
O9 Ag1 O5 S2 63.2(4) . . . . ?
O1 Ag1 O5 S2 -24.7(3) . . . . ?
O5 S2 O6 Ag2 65.6(4) . . . . ?
O7 S2 O6 Ag2 -64.2(4) . . . . ?
C6 S2 O6 Ag2 -179.2(3) . . . . ?
O7 Ag2 O6 S2 -173.0(4) 1_565 . . . ?
O1 Ag2 O6 S2 3.4(3) . . . . ?
O5 S2 O7 Ag3 -131.5(3) . . . . ?
O6 S2 O7 Ag3 -1.6(3) . . . . ?
C6 S2 O7 Ag3 113.4(2) . . . . ?
O5 S2 O7 Ag2 6.7(4) . . . 1_545 ?
O6 S2 O7 Ag2 136.6(3) . . . 1_545 ?
C6 S2 O7 Ag2 -108.4(3) . . . 1_545 ?
O2 Ag3 O7 S2 102.9(3) . . . . ?
O1W Ag3 O7 S2 0.0(3) . . . . ?
O11 Ag3 O7 S2 -80.6(3) 2_575 . . . ?
O2 Ag3 O7 Ag2 -45.98(16) . . . 1_545 ?
O1W Ag3 O7 Ag2 -148.92(14) . . . 1_545 ?
O11 Ag3 O7 Ag2 130.45(16) 2_575 . . 1_545 ?
O10 Ag1 O9 N3 4.3(4) 1_545 . . . ?
O5 Ag1 O9 N3 -170.5(3) . . . . ?
O4 Ag1 O9 N3 110.7(4) 2_675 . . . ?
O1 Ag1 O9 N3 -80.3(4) . . . . ?
Ag3 O11 N3 O9 -164.8(4) 2_574 . . . ?
Ag3 O11 N3 O10 14.9(7) 2_574 . . . ?
Ag1 O9 N3 O11 8.2(6) . . . . ?
Ag1 O9 N3 O10 -171.5(4) . . . . ?
Ag1 O10 N3 O11 169.8(4) 1_565 . . . ?
Ag1 O10 N3 O9 -10.6(6) 1_565 . . . ?
O3 S1 C1 C5 -123.9(4) . . . . ?
O2 S1 C1 C5 116.4(4) . . . . ?
O1 S1 C1 C5 -2.9(5) . . . . ?
O3 S1 C1 C2 58.3(5) . . . . ?
O2 S1 C1 C2 -61.4(5) . . . . ?
O1 S1 C1 C2 179.3(4) . . . . ?
C5 C1 C2 C3 -0.5(8) . . . . ?
S1 C1 C2 C3 177.3(4) . . . . ?
C1 C2 C3 C4 0.4(8) . . . . ?
Ag1 O4 C4 N1 -131.8(4) 2_474 . . . ?
Ag1 O4 C4 C3 49.5(6) 2_474 . . . ?
C5 N1 C4 O4 -179.4(4) . . . . ?
C5 N1 C4 C3 -0.5(7) . . . . ?
C2 C3 C4 O4 178.9(5) . . . . ?
C2 C3 C4 N1 0.1(7) . . . . ?
C2 C1 C5 N1 0.2(7) . . . . ?
S1 C1 C5 N1 -177.7(4) . . . . ?
C4 N1 C5 C1 0.4(7) . . . . ?
O5 S2 C6 C10 -113.3(5) . . . . ?
O6 S2 C6 C10 126.2(4) . . . . ?
O7 S2 C6 C10 7.1(5) . . . . ?
O5 S2 C6 C7 64.9(5) . . . . ?
O6 S2 C6 C7 -55.6(5) . . . . ?
O7 S2 C6 C7 -174.7(4) . . . . ?
C10 C6 C7 C8 0.3(8) . . . . ?
S2 C6 C7 C8 -177.9(4) . . . . ?
C6 C7 C8 C9 -1.5(9) . . . . ?
C10 N2 C9 O8 178.2(5) . . . . ?
C10 N2 C9 C8 0.1(7) . . . . ?
C7 C8 C9 O8 -176.8(6) . . . . ?
C7 C8 C9 N2 1.3(8) . . . . ?
C7 C6 C10 N2 0.9(8) . . . . ?
S2 C6 C10 N2 179.1(4) . . . . ?
C9 N2 C10 C6 -1.1(8) . . . . ?
